data_1558038
loop_
_publ_author_name
'El Mendili, Yassine'
'Orberger, Beate'
'Chateigner, Daniel'
'Bardeau, Jean-Fran\,cois'
'Gascoin, St\'ephanie'
'Petit, S\'ebastien'
'Perez, Olivier'
'Khadraoui, Fouzia'

_publ_section_title
;
 Insight into the structural, elastic and electronic properties of a new
 orthorhombic 6O-SiC polytype
;
_journal_issue 1
_journal_name_full 'Scientific Reports'
_journal_page_first 7562
_journal_paper_doi 10.1038/s41598-020-64415-4
_journal_volume 10
_journal_year 2020
_chemical_formula_sum 'C Si'
_chemical_formula_weight 40.0962
_chemical_name_common
;
6O-SiC polytype
;
_space_group_IT_number 36
_space_group_name_Hall 'C 2c -2'
_space_group_name_H-M_alt 'C m c 21'
_symmetry_cell_setting orthorhombic
_symmetry_Int_Tables_number 36
_symmetry_space_group_name_Hall 'C 2c -2'
_symmetry_space_group_name_H-M 'C m c 21'
_cell_angle_alpha 90.
_cell_angle_beta 90.
_cell_angle_gamma 90.
_cell_formula_units_Z 12
_cell_length_a 3.0778(6)
_cell_length_b 5.335(2)
_cell_length_c 15.1219(6)
_cell_volume 248.30(11)
_diffrn_ambient_temperature 293
_diffrn_radiation_probe x-ray
_diffrn_radiation_type CuK\a
_diffrn_radiation_wavelength 1.54180
_exptl_absorpt_coefficient_mu 14.788
_exptl_crystal_density_diffrn 3.218
_refine_ls_number_parameters 20
_refine_ls_number_reflns 316
_refine_ls_R_factor_gt 0.0329
_cod_duplicate_entry 3000243
_cod_data_source_file SiC.cif
_cod_data_source_block 1
_cod_depositor_comments
;
 Marked entry as a duplicate of entry 3000243.

 Antanas Vaitkus,
 2020-05-11
;
_cod_database_code 1558038

loop_
_space_group_symop_id
_space_group_symop_operation_xyz
1 x,y,z
2 -x,-y,1/2+z
3 -x,y,z
4 x,-y,1/2+z
5 1/2+x,1/2+y,z
6 1/2-x,1/2-y,1/2+z
7 1/2-x,1/2+y,z
8 1/2+x,1/2-y,1/2+z

loop_
_atom_site_label
_atom_site_type_symbol
_atom_site_thermal_displace_type
_atom_site_fract_x
_atom_site_fract_y
_atom_site_fract_z
_atom_site_occupancy
_atom_site_U_iso_or_equiv
_atom_site_calc_flag
_atom_site_refinement_flags
_atom_site_disorder_assembly
_atom_site_disorder_group
Si1 Si Uiso 0.00000 0.8327(15) 0.8580(10) 1.000 0.0050(11) . . . .
Si2 Si Uiso 0.50000 -0.0007(6) 0.5241(4) 1.000 0.0055(5) . . . .
Si3 Si Uiso 0.50000 0.6643(14) 0.69124(12) 1.000 0.0057(11) . . . .
C1 C Uiso 0.00000 0.504(3) 0.6503(7) 1.000 0.0001(2) . . . .
C2 C Uiso 0.00000 0.840(4) 0.9817(5) 1.000 0.0062(16) . . . .
C3 C Uiso 0.50000 0.671(4) 0.8168(5) 1.000 0.0081(18) . . . .

loop_
_atom_type_symbol
_atom_type_description
_atom_type_scat_dispersion_real
_atom_type_scat_dispersion_imag
_atom_type_scat_source
C C 0.0181 0.0091 ' International Tables Vol C Tables 4.2.6.8 and 6.1.1.4'
Si Si 0.2541 0.3302 ' International Tables Vol C Tables 4.2.6.8 and 6.1.1.4'

loop_
_geom_angle_atom_site_label_1
_geom_angle_atom_site_label_2
_geom_angle_atom_site_label_3
_geom_angle
_geom_angle_site_symmetry_1
_geom_angle_site_symmetry_2
_geom_angle_site_symmetry_3
_geom_angle_publ_flag
C2 Si1 C3 110.0(6) . . . yes
C2 Si1 C3 110.0(6) . . 1_455 yes
C2 Si1 C3 107.9(9) . . 5_455 yes
C3 Si1 C3 110.7(8) . . 1_455 yes
C3 Si1 C3 109.1(7) . . 5_455 yes
C3 Si1 C3 109.1(7) 1_455 . 5_455 yes
C2 Si2 C2 110.4(7) 2_564 . 2_664 yes
C1 Si2 C2 109.6(4) 5_545 . 2_564 yes
C2 Si2 C2 108.5(6) 2_564 . 6_554 yes
C1 Si2 C2 109.6(4) 5_545 . 2_664 yes
C2 Si2 C2 108.5(6) 2_664 . 6_554 yes
C1 Si2 C2 110.3(6) 5_545 . 6_554 yes
C1 Si3 C3 109.9(5) . . . yes
C1 Si3 C1 111.1(6) . . 1_655 yes
C1 Si3 C1 109.1(5) . . 5_555 yes
C1 Si3 C3 109.9(5) 1_655 . . yes
C1 Si3 C3 107.8(8) 5_555 . . yes
C1 Si3 C1 109.1(5) 1_655 . 5_555 yes
Si3 C1 Si3 111.1(8) . . 1_455 yes
Si3 C1 Si3 109.1(5) . . 5_445 yes
Si2 C1 Si3 109.7(4) 5_455 . . yes
Si3 C1 Si3 109.1(5) 1_455 . 5_445 yes
Si2 C1 Si3 109.7(4) 5_455 . 1_455 yes
Si2 C1 Si3 108.1(7) 5_455 . 5_445 yes
Si1 C2 Si2 110.6(5) . . 2_565 yes
Si1 C2 Si2 110.6(5) . . 2_665 yes
Si1 C2 Si2 108.3(9) . . 6_555 yes
Si2 C2 Si2 110.4(9) 2_565 . 2_665 yes
Si2 C2 Si2 108.5(5) 2_565 . 6_555 yes
Si2 C2 Si2 108.5(5) 2_665 . 6_555 yes
Si1 C3 Si3 110.0(6) . . . yes
Si1 C3 Si1 110.7(10) . . 1_655 yes
Si1 C3 Si1 109.1(6) . . 5_545 yes
Si1 C3 Si3 110.0(6) 1_655 . . yes
Si1 C3 Si3 108.0(10) 5_545 . . yes
Si1 C3 Si1 109.1(6) 1_655 . 5_545 yes

loop_
_geom_bond_atom_site_label_1
_geom_bond_atom_site_label_2
_geom_bond_distance
_geom_bond_site_symmetry_1
_geom_bond_site_symmetry_2
_geom_bond_publ_flag
Si1 C2 1.871(17) . . yes
Si1 C3 1.871(12) . . yes
Si1 C3 1.871(12) . 1_455 yes
Si1 C3 1.91(2) . 5_455 yes
Si2 C2 1.875(11) . 2_564 yes
Si2 C2 1.875(11) . 2_664 yes
Si2 C1 1.909(12) . 5_545 yes
Si2 C2 1.92(2) . 6_554 yes
Si3 C1 1.866(9) . . yes
Si3 C3 1.899(8) . . yes
Si3 C1 1.866(9) . 1_655 yes
Si3 C1 1.915(17) . 5_555 yes

loop_
_geom_torsion_atom_site_label_1
_geom_torsion_atom_site_label_2
_geom_torsion_atom_site_label_3
_geom_torsion_atom_site_label_4
_geom_torsion
_geom_torsion_site_symmetry_1
_geom_torsion_site_symmetry_2
_geom_torsion_site_symmetry_3
_geom_torsion_site_symmetry_4
_geom_torsion_publ_flag
C2 Si1 C3 Si3 -179.9(9) . . . . no
C1 Si3 C3 Si1 -57.7(12) . . . . no
